data_7710624
loop_
_publ_author_name
'Gross, Peter'
'Zhang, Yue'
'Bayarjargal, Lkhamsuren'
'Winkler, Bjoern'
'H\"oppe, Henning A.'

_publ_section_title
;
 New Alkaline-Earth Amidosulfates and their Unexpected Decomposition to
 S4N4
;
_journal_name_full 'Dalton Transactions'
_journal_paper_doi 10.1039/D2DT01380K
_journal_year 2022
_chemical_formula_sum 'Ca H6 N2 O7 S2'
_chemical_formula_weight 250.27
_space_group_crystal_system orthorhombic
_space_group_IT_number 19
_space_group_name_Hall 'P 2ac 2ab'
_space_group_name_H-M_alt 'P 21 21 21'
_atom_sites_solution_hydrogens difmap
_audit_creation_method SHELXL-2018/3
_audit_update_record
;
2021-10-27 deposited with the CCDC.	2022-06-06 downloaded from the CCDC.
;
_cell_angle_alpha 90
_cell_angle_beta 90
_cell_angle_gamma 90
_cell_formula_units_Z 4
_cell_length_a 7.990(3)
_cell_length_b 8.123(3)
_cell_length_c 12.009(4)
_cell_measurement_reflns_used 5133
_cell_measurement_temperature 298(2)
_cell_measurement_theta_max 27.511
_cell_measurement_theta_min 3.027
_cell_volume 779.4(5)
_computing_structure_refinement 'SHELXL-2018/3 (Sheldrick, 2018)'
_diffrn_ambient_temperature 298(2)
_diffrn_measured_fraction_theta_full 0.998
_diffrn_measured_fraction_theta_max 0.987
_diffrn_measurement_device_type 'D8 Venture Bruker'
_diffrn_measurement_method 'generic phi and omega scans'
_diffrn_radiation_type MoK\a
_diffrn_radiation_wavelength 0.71073
_diffrn_reflns_av_R_equivalents 0.0635
_diffrn_reflns_av_unetI/netI 0.0787
_diffrn_reflns_Laue_measured_fraction_full 0.998
_diffrn_reflns_Laue_measured_fraction_max 0.987
_diffrn_reflns_limit_h_max 10
_diffrn_reflns_limit_h_min -10
_diffrn_reflns_limit_k_max 10
_diffrn_reflns_limit_k_min -10
_diffrn_reflns_limit_l_max 13
_diffrn_reflns_limit_l_min -15
_diffrn_reflns_number 5133
_diffrn_reflns_point_group_measured_fraction_full 0.996
_diffrn_reflns_point_group_measured_fraction_max 0.985
_diffrn_reflns_theta_full 25.242
_diffrn_reflns_theta_max 27.511
_diffrn_reflns_theta_min 3.027
_exptl_absorpt_coefficient_mu 1.347
_exptl_crystal_colour colourless
_exptl_crystal_density_diffrn 2.133
_exptl_crystal_description block
_exptl_crystal_F_000 512
_exptl_crystal_size_max 0.20
_exptl_crystal_size_mid 0.02
_exptl_crystal_size_min 0.02
_exptl_transmission_factor_max 0.7455
_exptl_transmission_factor_min 0.5924
_refine_diff_density_max 0.714
_refine_diff_density_min -0.627
_refine_diff_density_rms 0.158
_refine_ls_abs_structure_details
;
 Refined as an inversion twin.
;
_refine_ls_abs_structure_Flack 0.0(2)
_refine_ls_extinction_coef 0.001(2)
_refine_ls_extinction_expression Fc^*^=kFc[1+0.001xFc^2^\l^3^/sin(2\q)]^-1/4^
_refine_ls_extinction_method 'SHELXL-2018/3 (Sheldrick 2018)'
_refine_ls_goodness_of_fit_ref 1.164
_refine_ls_hydrogen_treatment refxyz
_refine_ls_matrix_type full
_refine_ls_number_parameters 129
_refine_ls_number_reflns 1773
_refine_ls_number_restraints 9
_refine_ls_restrained_S_all 1.161
_refine_ls_R_factor_all 0.0881
_refine_ls_R_factor_gt 0.0658
_refine_ls_shift/su_max 0.018
_refine_ls_shift/su_mean 0.002
_refine_ls_structure_factor_coef Fsqd
_refine_ls_weighting_details 'w=1/[\s^2^(Fo^2^)+(0.0230P)^2^+7.2582P] where P=(Fo^2^+2Fc^2^)/3'
_refine_ls_weighting_scheme calc
_refine_ls_wR_factor_gt 0.1500
_refine_ls_wR_factor_ref 0.1571
_reflns_Friedel_coverage 0.692
_reflns_Friedel_fraction_full 0.995
_reflns_Friedel_fraction_max 0.982
_reflns_number_gt 1416
_reflns_number_total 1773
_reflns_threshold_expression 'I > 2\s(I)'
_cod_data_source_file d2dt01380k2.cif
_cod_data_source_block mo_PG_19_1143_0m
_cod_database_code 7710624
_shelx_shelxl_version_number 2018/3
_shelx_space_group_comment
;
The symmetry employed for this shelxl refinement is uniquely defined
by the following loop, which should always be used as a source of
symmetry information in preference to the above space-group names.
They are only intended as comments.
;

loop_
_space_group_symop_operation_xyz
'x, y, z'
'-x+1/2, -y, z+1/2'
'-x, y+1/2, -z+1/2'
'x+1/2, -y+1/2, -z'

loop_
_atom_site_label
_atom_site_type_symbol
_atom_site_fract_x
_atom_site_fract_y
_atom_site_fract_z
_atom_site_U_iso_or_equiv
_atom_site_adp_type
_atom_site_occupancy
_atom_site_site_symmetry_order
_atom_site_calc_flag
_atom_site_refinement_flags_posn
_atom_site_refinement_flags_adp
_atom_site_refinement_flags_occupancy
_atom_site_disorder_assembly
_atom_site_disorder_group
Ca1 Ca 0.7810(3) 0.4705(3) 0.62770(19) 0.0159(5) Uani 1 1 d . . . . .
S1 S 0.4581(4) 0.1534(4) 0.6433(3) 0.0239(7) Uani 1 1 d . . . . .
O11 O 0.5495(11) 0.3030(10) 0.6192(8) 0.030(2) Uani 1 1 d . . . . .
O12 O 0.6194(12) 0.6552(12) 0.7472(7) 0.030(2) Uani 1 1 d . . . . .
O13 O 0.8391(12) 0.3812(14) 0.4455(7) 0.040(3) Uani 1 1 d . . . . .
N1 N 0.6013(16) 0.0134(14) 0.6525(11) 0.042(3) Uani 1 1 d D . . . .
H11 H 0.582(19) -0.103(6) 0.673(12) 0.051 Uiso 1 1 d D U . . .
H12 H 0.708(10) 0.053(18) 0.684(11) 0.051 Uiso 1 1 d D U . . .
S2 S 0.6383(4) 0.7442(4) 0.3990(2) 0.0245(7) Uani 1 1 d . . . . .
O21 O 0.6288(11) 0.6581(12) 0.5051(7) 0.029(2) Uani 1 1 d . . . . .
O22 O 0.9782(10) 0.6821(10) 0.6316(8) 0.0268(19) Uani 1 1 d . . . . .
O23 O 0.7981(14) 0.3606(13) 0.8107(7) 0.043(3) Uani 1 1 d . . . . .
N2 N 0.7671(15) 0.8988(15) 0.4197(11) 0.037(3) Uani 1 1 d D . . . .
H21 H 0.839(14) 0.997(10) 0.431(11) 0.044 Uiso 1 1 d D U . . .
H22 H 0.728(17) 0.931(16) 0.345(5) 0.044 Uiso 1 1 d D U . . .
OW O 1.0124(15) 0.2801(18) 0.6351(10) 0.072(4) Uani 1 1 d D . . . .
HW1 H 1.07(2) 0.27(3) 0.704(11) 0.086 Uiso 1 1 d D U . . .
HW2 H 1.099(19) 0.29(3) 0.589(13) 0.086 Uiso 1 1 d D U . . .

loop_
_atom_site_aniso_label
_atom_site_aniso_U_11
_atom_site_aniso_U_22
_atom_site_aniso_U_33
_atom_site_aniso_U_23
_atom_site_aniso_U_13
_atom_site_aniso_U_12
Ca1 0.0167(10) 0.0159(10) 0.0150(11) 0.0008(9) -0.0010(9) -0.0013(8)
S1 0.0310(15) 0.0237(15) 0.0169(15) -0.0024(13) 0.0017(13) -0.0128(12)
O11 0.027(4) 0.029(5) 0.035(5) 0.004(4) 0.007(4) -0.014(4)
O12 0.045(5) 0.034(5) 0.013(4) 0.002(4) 0.011(4) 0.012(5)
O13 0.042(5) 0.061(7) 0.017(5) -0.002(5) 0.006(4) 0.028(5)
N1 0.048(7) 0.024(6) 0.055(8) -0.008(6) -0.002(6) 0.004(5)
S2 0.0254(14) 0.0309(16) 0.0173(14) 0.0016(14) 0.0024(12) 0.0149(13)
O21 0.035(5) 0.038(5) 0.015(4) 0.006(4) 0.005(4) 0.014(5)
O22 0.023(4) 0.032(5) 0.025(4) 0.001(4) -0.006(4) -0.011(3)
O23 0.060(6) 0.050(6) 0.019(5) 0.000(4) -0.001(4) 0.038(6)
N2 0.026(6) 0.043(7) 0.042(7) 0.004(6) -0.004(5) 0.004(5)
OW 0.070(9) 0.105(10) 0.040(6) 0.037(8) 0.022(6) 0.059(8)

loop_
_atom_type_symbol
_atom_type_description
_atom_type_scat_dispersion_real
_atom_type_scat_dispersion_imag
_atom_type_scat_source
N N 0.0061 0.0033 'International Tables Vol C Tables 4.2.6.8 and 6.1.1.4'
H H 0.0000 0.0000 'International Tables Vol C Tables 4.2.6.8 and 6.1.1.4'
O O 0.0106 0.0060 'International Tables Vol C Tables 4.2.6.8 and 6.1.1.4'
S S 0.1246 0.1234 'International Tables Vol C Tables 4.2.6.8 and 6.1.1.4'
Ca Ca 0.2262 0.3064 'International Tables Vol C Tables 4.2.6.8 and 6.1.1.4'

loop_
_geom_angle_atom_site_label_1
_geom_angle_atom_site_label_2
_geom_angle_atom_site_label_3
_geom_angle
_geom_angle_site_symmetry_1
_geom_angle_site_symmetry_3
_geom_angle_publ_flag
O11 Ca1 O22 168.8(3) . . ?
O11 Ca1 O13 86.3(4) . . ?
O22 Ca1 O13 96.5(4) . . ?
O11 Ca1 O23 82.2(4) . . ?
O22 Ca1 O23 102.7(4) . . ?
O13 Ca1 O23 137.2(3) . . ?
O11 Ca1 OW 103.8(4) . . ?
O22 Ca1 OW 87.4(4) . . ?
O13 Ca1 OW 71.7(4) . . ?
O23 Ca1 OW 71.4(4) . . ?
O11 Ca1 O21 86.7(3) . . ?
O22 Ca1 O21 83.6(3) . . ?
O13 Ca1 O21 74.3(3) . . ?
O23 Ca1 O21 145.1(3) . . ?
OW Ca1 O21 143.5(3) . . ?
O11 Ca1 O12 88.0(3) . . ?
O22 Ca1 O12 83.8(3) . . ?
O13 Ca1 O12 147.1(3) . . ?
O23 Ca1 O12 73.6(3) . . ?
OW Ca1 O12 140.9(4) . . ?
O21 Ca1 O12 73.0(3) . . ?
O11 S1 O12 112.8(6) . 3_646 ?
O11 S1 O13 110.2(6) . 4_456 ?
O12 S1 O13 112.8(6) 3_646 4_456 ?
O11 S1 N1 104.3(6) . . ?
O12 S1 N1 104.3(7) 3_646 . ?
O13 S1 N1 112.1(7) 4_456 . ?
S1 O11 Ca1 153.4(6) . . ?
S1 O12 Ca1 138.5(6) 3_656 . ?
S1 O13 Ca1 150.5(6) 4_556 . ?
O23 S2 O21 112.1(6) 2_664 . ?
O23 S2 O22 111.4(6) 2_664 4_466 ?
O21 S2 O22 111.8(5) . 4_466 ?
O23 S2 N2 109.9(7) 2_664 . ?
O21 S2 N2 105.5(6) . . ?
O22 S2 N2 105.9(6) 4_466 . ?
S2 O21 Ca1 143.3(5) . . ?
S2 O22 Ca1 152.8(6) 4_566 . ?
S2 O23 Ca1 156.3(6) 2_665 . ?

loop_
_geom_bond_atom_site_label_1
_geom_bond_atom_site_label_2
_geom_bond_distance
_geom_bond_site_symmetry_2
_geom_bond_publ_flag
Ca1 O11 2.298(9) . ?
Ca1 O22 2.333(8) . ?
Ca1 O13 2.351(9) . ?
Ca1 O23 2.376(9) . ?
Ca1 OW 2.412(10) . ?
Ca1 O21 2.443(9) . ?
Ca1 O12 2.445(9) . ?
S1 O11 1.447(8) . ?
S1 O12 1.453(8) 3_646 ?
S1 O13 1.456(9) 4_456 ?
S1 N1 1.617(12) . ?
S2 O23 1.451(10) 2_664 ?
S2 O21 1.455(9) . ?
S2 O22 1.459(8) 4_466 ?
S2 N2 1.643(13) . ?
